data_7101390
loop_
_publ_author_name
'Huynh Han Vinh'
'Geok Kheng Tan'
'Chun Hui Yeo'

_publ_section_title
;
Hemilabile Behavior of a Thioether-functionalized
N-Heterocyclic Carbene Ligand
;
_journal_issue 36
_journal_name_full 'Chemical Communications'
_journal_paper_doi 10.1039/B608325K
_journal_year 2006
_chemical_formula_sum 'C12 H14 Br2 N2 Pd S'
_chemical_formula_weight 484.53
_chemical_name_systematic
;
?
;
_space_group_IT_number 2
_symmetry_cell_setting triclinic
_symmetry_space_group_name_Hall '-P 1'
_symmetry_space_group_name_H-M 'P -1'
_atom_sites_solution_hydrogens geom
_atom_sites_solution_primary direct
_atom_sites_solution_secondary difmap
_audit_creation_method SHELXL-97
_cell_angle_alpha 107.453(1)
_cell_angle_beta 103.622(1)
_cell_angle_gamma 101.368(1)
_cell_formula_units_Z 2
_cell_length_a 8.6338(5)
_cell_length_b 9.6410(6)
_cell_length_c 9.7985(6)
_cell_measurement_reflns_used 3737
_cell_measurement_temperature 223(2)
_cell_measurement_theta_max 27.42
_cell_measurement_theta_min 2.30
_cell_volume 723.96(8)
_computing_cell_refinement 'Bruker SMART'
_computing_data_collection 'Bruker SMART'
_computing_data_reduction 'Bruker SAINT'
_computing_molecular_graphics 'Bruker SHELXTL'
_computing_publication_material 'Bruker SHELXTL'
_computing_structure_refinement 'SHELXL-97 (Sheldrick, 1997)'
_computing_structure_solution 'SHELXS-97 (Sheldrick, 1990)'
_diffrn_ambient_temperature 223(2)
_diffrn_measured_fraction_theta_full 0.998
_diffrn_measured_fraction_theta_max 0.998
_diffrn_measurement_device_type 'CCD area detector'
_diffrn_measurement_method 'phi and omega scans'
_diffrn_radiation_monochromator graphite
_diffrn_radiation_source 'fine-focus sealed tube'
_diffrn_radiation_type MoK\a
_diffrn_radiation_wavelength 0.71073
_diffrn_reflns_av_R_equivalents 0.0232
_diffrn_reflns_av_sigmaI/netI 0.0270
_diffrn_reflns_limit_h_max 11
_diffrn_reflns_limit_h_min -11
_diffrn_reflns_limit_k_max 12
_diffrn_reflns_limit_k_min -12
_diffrn_reflns_limit_l_max 12
_diffrn_reflns_limit_l_min -12
_diffrn_reflns_number 9558
_diffrn_reflns_theta_full 27.50
_diffrn_reflns_theta_max 27.50
_diffrn_reflns_theta_min 2.30
_exptl_absorpt_coefficient_mu 6.928
_exptl_absorpt_correction_T_max 0.5442
_exptl_absorpt_correction_T_min 0.4036
_exptl_absorpt_correction_type 'Sadabs, (Sheldrick 2001)'
_exptl_crystal_colour ORANGE
_exptl_crystal_density_diffrn 2.223
_exptl_crystal_density_meas 0
_exptl_crystal_density_method 'not measured'
_exptl_crystal_description BLOCK
_exptl_crystal_F_000 464
_exptl_crystal_size_max 0.16
_exptl_crystal_size_mid 0.14
_exptl_crystal_size_min 0.10
_refine_diff_density_max 0.771
_refine_diff_density_min -0.435
_refine_diff_density_rms 0.106
_refine_ls_extinction_method none
_refine_ls_goodness_of_fit_ref 1.075
_refine_ls_hydrogen_treatment mixed
_refine_ls_matrix_type full
_refine_ls_number_parameters 165
_refine_ls_number_reflns 3324
_refine_ls_number_restraints 0
_refine_ls_restrained_S_all 1.075
_refine_ls_R_factor_all 0.0322
_refine_ls_R_factor_gt 0.0267
_refine_ls_shift/su_max 0.001
_refine_ls_shift/su_mean 0.000
_refine_ls_structure_factor_coef Fsqd
_refine_ls_weighting_details 'calc w=1/[\s^2^(Fo^2^)+(0.0376P)^2^+0.2516P] where P=(Fo^2^+2Fc^2^)/3'
_refine_ls_weighting_scheme calc
_refine_ls_wR_factor_gt 0.0683
_refine_ls_wR_factor_ref 0.0708
_reflns_number_gt 2887
_reflns_number_total 3324
_reflns_threshold_expression >2sigma(I)
_cod_data_source_file B608325K.txt
_cod_depositor_comments
;
The following automatic conversions were performed:
'_symmetry_cell_setting' value 'Triclinic' changed to 'triclinic'
according to '/home/saulius/struct/CIF-dictionaries/cif_core.dic'
dictionary named 'cif_core.dic' version 2.4.1 from 2010-06-29.

Automatic conversion script
Id: cif_fix_enum 1527 2010-12-29 10:47:43Z saulius 
;
_cod_original_sg_symbol_H-M P-1
_cod_database_code 7101390

loop_
_symmetry_equiv_pos_as_xyz
'x, y, z'
'-x, -y, -z'

loop_
_atom_site_label
_atom_site_type_symbol
_atom_site_fract_x
_atom_site_fract_y
_atom_site_fract_z
_atom_site_U_iso_or_equiv
_atom_site_adp_type
_atom_site_occupancy
_atom_site_symmetry_multiplicity
_atom_site_calc_flag
_atom_site_refinement_flags
Pd1 Pd 0.24073(3) -0.08099(2) 0.09841(2) 0.02482(8) Uani 1 1 d .
Br1 Br 0.29121(5) -0.32590(4) 0.08250(4) 0.04155(11) Uani 1 1 d .
Br2 Br 0.24779(5) -0.11378(4) -0.16065(3) 0.03887(10) Uani 1 1 d .
S1 S 0.20739(9) 0.15519(9) 0.11807(8) 0.02686(16) Uani 1 1 d .
N1 N 0.1029(3) -0.1496(3) 0.3323(3) 0.0278(5) Uani 1 1 d .
N2 N 0.3240(3) 0.0376(3) 0.4299(3) 0.0268(5) Uani 1 1 d .
C1 C 0.2189(4) -0.0632(3) 0.2983(3) 0.0262(6) Uani 1 1 d .
C2 C 0.1372(4) -0.1021(4) 0.4865(3) 0.0327(7) Uani 1 1 d .
H2 H 0.0753 -0.1449 0.5385 0.039 Uiso 1 1 calc R
C3 C 0.2749(4) 0.0164(4) 0.5487(3) 0.0309(7) Uani 1 1 d .
H3 H 0.3275 0.0734 0.6519 0.037 Uiso 1 1 calc R
C4 C -0.0401(4) -0.2731(4) 0.2239(4) 0.0402(8) Uani 1 1 d .
H4A H -0.0579 -0.2656 0.1252 0.060 Uiso 1 1 calc R
H4B H -0.1381 -0.2666 0.2547 0.060 Uiso 1 1 calc R
H4C H -0.0197 -0.3695 0.2195 0.060 Uiso 1 1 calc R
C5 C 0.4426(4) 0.1771(3) 0.4425(3) 0.0285(6) Uani 1 1 d .
H5A H 0.4896 0.1562 0.3593 0.034 Uiso 1 1 calc R
H5B H 0.5339 0.2155 0.5377 0.034 Uiso 1 1 calc R
C6 C 0.3487(4) 0.2928(3) 0.4367(3) 0.0263(6) Uani 1 1 d .
C7 C 0.3605(4) 0.4023(3) 0.5713(4) 0.0320(7) Uani 1 1 d .
H7 H 0.4310 0.4056 0.6621 0.038 Uiso 1 1 calc R
C8 C 0.2707(4) 0.5069(4) 0.5748(4) 0.0386(8) Uani 1 1 d .
H8 H 0.2788 0.5795 0.6671 0.046 Uiso 1 1 calc R
C9 C 0.1688(4) 0.5032(4) 0.4407(4) 0.0399(8) Uani 1 1 d .
H9 H 0.1105 0.5760 0.4418 0.048 Uiso 1 1 calc R
C10 C 0.1521(4) 0.3935(4) 0.3053(4) 0.0353(7) Uani 1 1 d .
H10 H 0.0810 0.3904 0.2149 0.042 Uiso 1 1 calc R
C11 C 0.2410(4) 0.2876(3) 0.3033(3) 0.0270(6) Uani 1 1 d .
C12 C 0.3808(4) 0.2559(4) 0.0771(4) 0.0355(7) Uani 1 1 d .
H12A H 0.3718 0.3564 0.0846 0.053 Uiso 1 1 calc R
H12B H 0.3789 0.2003 -0.0241 0.053 Uiso 1 1 calc R
H12C H 0.4845 0.2648 0.1490 0.053 Uiso 1 1 calc R

loop_
_atom_site_aniso_label
_atom_site_aniso_U_11
_atom_site_aniso_U_22
_atom_site_aniso_U_33
_atom_site_aniso_U_23
_atom_site_aniso_U_13
_atom_site_aniso_U_12
Pd1 0.03303(14) 0.02298(13) 0.01872(12) 0.00775(9) 0.00908(9) 0.00725(9)
Br1 0.0609(2) 0.02802(18) 0.0458(2) 0.01580(15) 0.02731(18) 0.01800(16)
Br2 0.0545(2) 0.0397(2) 0.02229(16) 0.01043(14) 0.01466(14) 0.01176(16)
S1 0.0298(4) 0.0277(4) 0.0242(4) 0.0115(3) 0.0071(3) 0.0092(3)
N1 0.0328(13) 0.0295(13) 0.0249(13) 0.0126(11) 0.0106(11) 0.0107(11)
N2 0.0356(14) 0.0270(13) 0.0216(12) 0.0101(10) 0.0095(10) 0.0147(11)
C1 0.0326(15) 0.0234(14) 0.0250(14) 0.0101(12) 0.0089(12) 0.0113(12)
C2 0.0444(18) 0.0388(18) 0.0283(16) 0.0200(14) 0.0183(14) 0.0207(15)
C3 0.0477(19) 0.0335(17) 0.0208(14) 0.0131(13) 0.0139(13) 0.0229(15)
C4 0.0377(18) 0.045(2) 0.0352(18) 0.0188(16) 0.0093(15) 0.0033(15)
C5 0.0298(15) 0.0256(15) 0.0253(15) 0.0059(12) 0.0053(12) 0.0068(12)
C6 0.0262(14) 0.0216(14) 0.0304(15) 0.0082(12) 0.0105(12) 0.0053(12)
C7 0.0342(16) 0.0258(16) 0.0287(16) 0.0033(13) 0.0092(13) 0.0039(13)
C8 0.0452(19) 0.0257(16) 0.044(2) 0.0065(15) 0.0211(16) 0.0084(15)
C9 0.0424(19) 0.0288(17) 0.055(2) 0.0143(16) 0.0220(17) 0.0170(15)
C10 0.0339(17) 0.0320(17) 0.0419(19) 0.0153(15) 0.0109(14) 0.0121(14)
C11 0.0291(15) 0.0228(15) 0.0300(16) 0.0096(12) 0.0117(12) 0.0066(12)
C12 0.0403(18) 0.0338(17) 0.0330(17) 0.0146(14) 0.0138(14) 0.0054(14)

loop_
_atom_type_symbol
_atom_type_description
_atom_type_scat_dispersion_real
_atom_type_scat_dispersion_imag
_atom_type_scat_source
C C 0.0033 0.0016 'International Tables Vol C Tables 4.2.6.8 and 6.1.1.4'
H H 0.0000 0.0000 'International Tables Vol C Tables 4.2.6.8 and 6.1.1.4'
N N 0.0061 0.0033 'International Tables Vol C Tables 4.2.6.8 and 6.1.1.4'
S S 0.1246 0.1234 'International Tables Vol C Tables 4.2.6.8 and 6.1.1.4'
Pd Pd -0.9988 1.0072 'International Tables Vol C Tables 4.2.6.8 and 6.1.1.4'
Br Br -0.2901 2.4595 'International Tables Vol C Tables 4.2.6.8 and 6.1.1.4'

loop_
_geom_angle_atom_site_label_1
_geom_angle_atom_site_label_2
_geom_angle_atom_site_label_3
_geom_angle
C1 Pd1 S1 93.65(9)
C1 Pd1 Br1 86.53(8)
S1 Pd1 Br1 177.14(2)
C1 Pd1 Br2 176.06(9)
S1 Pd1 Br2 86.94(2)
Br1 Pd1 Br2 93.070(13)
C11 S1 C12 98.38(14)
C11 S1 Pd1 117.46(10)
C12 S1 Pd1 106.77(11)
C1 N1 C2 109.9(3)
C1 N1 C4 125.6(3)
C2 N1 C4 124.5(3)
C1 N2 C3 110.8(3)
C1 N2 C5 122.8(2)
C3 N2 C5 124.0(3)
N2 C1 N1 105.8(3)
N2 C1 Pd1 125.5(2)
N1 C1 Pd1 128.6(2)
C3 C2 N1 107.5(3)
C2 C3 N2 106.0(3)
N2 C5 C6 107.6(2)
C7 C6 C11 118.5(3)
C7 C6 C5 118.4(3)
C11 C6 C5 122.9(3)
C8 C7 C6 121.4(3)
C9 C8 C7 119.2(3)
C10 C9 C8 120.6(3)
C9 C10 C11 119.7(3)
C10 C11 C6 120.5(3)
C10 C11 S1 113.9(2)
C6 C11 S1 125.5(2)

loop_
_geom_bond_atom_site_label_1
_geom_bond_atom_site_label_2
_geom_bond_distance
Pd1 C1 1.971(3)
Pd1 S1 2.3079(8)
Pd1 Br1 2.4508(4)
Pd1 Br2 2.4792(4)
S1 C11 1.795(3)
S1 C12 1.813(3)
N1 C1 1.343(4)
N1 C2 1.378(4)
N1 C4 1.454(4)
N2 C1 1.335(4)
N2 C3 1.385(4)
N2 C5 1.473(4)
C2 C3 1.339(5)
C5 C6 1.509(4)
C6 C7 1.387(4)
C6 C11 1.395(4)
C7 C8 1.385(5)
C8 C9 1.384(5)
C9 C10 1.381(5)
C10 C11 1.391(4)
